data_4513564
loop_
_publ_author_name
'Ganduri, Ramesh'
'Cherukuvada, Suryanarayan'
'Guru Row, Tayur N.'

_publ_section_title
;
 Multicomponent Adducts of Pyridoxine: An Evaluation of the Formation of
 Eutectics and Molecular Salts
;
_journal_issue 7
_journal_name_full 'Crystal Growth &amp; Design'
_journal_page_first 3474
_journal_paper_doi 10.1021/acs.cgd.5b00546
_journal_volume 15
_journal_year 2015
_chemical_formula_sum 'C15 H16 N2 O6 S'
_chemical_formula_weight 352.36
_chemical_name_systematic
;
 ?
;
_space_group_IT_number 14
_symmetry_cell_setting monoclinic
_symmetry_space_group_name_Hall '-P 2ybc'
_symmetry_space_group_name_H-M 'P 1 21/c 1'
_atom_sites_solution_hydrogens geom
_atom_sites_solution_primary direct
_atom_sites_solution_secondary difmap
_audit_creation_method SHELXL-97
_cell_angle_alpha 90.00
_cell_angle_beta 110.143(3)
_cell_angle_gamma 90.00
_cell_formula_units_Z 4
_cell_length_a 12.1306(3)
_cell_length_b 8.6404(2)
_cell_length_c 15.1096(4)
_cell_measurement_temperature 100(2)
_cell_volume 1486.82(7)
_computing_cell_refinement
;
CrysAlisPro, Agilent Technologies,
Version 1.171.37.34 (release 22-05-2014 CrysAlis171 .NET)
(compiled May 22 2014,16:03:01)
;
_computing_data_collection
;
CrysAlisPro, Agilent Technologies,
Version 1.171.37.34 (release 22-05-2014 CrysAlis171 .NET)
(compiled May 22 2014,16:03:01)
;
_computing_data_reduction
;
CrysAlisPro, Agilent Technologies,
Version 1.171.37.34 (release 22-05-2014 CrysAlis171 .NET)
(compiled May 22 2014,16:03:01)
;
_computing_structure_refinement 'SHELXL-97 (Sheldrick, 1997)'
_diffrn_ambient_temperature 100(2)
_diffrn_measured_fraction_theta_full 1.000
_diffrn_measured_fraction_theta_max 1.000
_diffrn_radiation_monochromator graphite
_diffrn_radiation_source 'fine-focus sealed tube'
_diffrn_radiation_type MoK\a
_diffrn_radiation_wavelength 0.71073
_diffrn_reflns_av_R_equivalents 0.0450
_diffrn_reflns_av_sigmaI/netI 0.0222
_diffrn_reflns_limit_h_max 15
_diffrn_reflns_limit_h_min -15
_diffrn_reflns_limit_k_max 11
_diffrn_reflns_limit_k_min -11
_diffrn_reflns_limit_l_max 19
_diffrn_reflns_limit_l_min -19
_diffrn_reflns_number 26607
_diffrn_reflns_theta_full 27.48
_diffrn_reflns_theta_max 27.48
_diffrn_reflns_theta_min 2.76
_exptl_absorpt_coefficient_mu 0.255
_exptl_absorpt_correction_T_max 1.00000
_exptl_absorpt_correction_T_min 0.62219
_exptl_absorpt_correction_type multi-scan
_exptl_absorpt_process_details
;
CrysAlisPro, Agilent Technologies,
Version 1.171.37.34 (release 22-05-2014 CrysAlis171 .NET)
(compiled May 22 2014,16:03:01)
Empirical absorption correction using spherical harmonics,
 implemented in SCALE3 ABSPACK scaling algorithm.
;
_exptl_crystal_colour colorless
_exptl_crystal_density_diffrn 1.574
_exptl_crystal_density_method 'not measured'
_exptl_crystal_description plate
_exptl_crystal_F_000 736
_exptl_crystal_size_max 0.34
_exptl_crystal_size_mid 0.26
_exptl_crystal_size_min 0.15
_refine_diff_density_max 0.521
_refine_diff_density_min -0.511
_refine_diff_density_rms 0.061
_refine_ls_extinction_method none
_refine_ls_goodness_of_fit_ref 1.032
_refine_ls_hydrogen_treatment mixed
_refine_ls_matrix_type full
_refine_ls_number_parameters 233
_refine_ls_number_reflns 3415
_refine_ls_number_restraints 0
_refine_ls_restrained_S_all 1.032
_refine_ls_R_factor_all 0.0400
_refine_ls_R_factor_gt 0.0376
_refine_ls_shift/su_max 0.000
_refine_ls_shift/su_mean 0.000
_refine_ls_structure_factor_coef Fsqd
_refine_ls_weighting_details 'calc w=1/[\s^2^(Fo^2^)+(0.0492P)^2^+1.3997P] where P=(Fo^2^+2Fc^2^)/3'
_refine_ls_weighting_scheme calc
_refine_ls_wR_factor_gt 0.0988
_refine_ls_wR_factor_ref 0.1007
_reflns_number_gt 3184
_reflns_number_total 3415
_reflns_threshold_expression >2sigma(I)
_cod_data_source_file PN-SAC.cif
_cod_data_source_block PN-SAC
_cod_original_cell_volume 1486.82(6)
_cod_database_code 4513564

loop_
_symmetry_equiv_pos_as_xyz
'x, y, z'
'-x, y+1/2, -z+1/2'
'-x, -y, -z'
'x, -y-1/2, z-1/2'

loop_
_atom_site_label
_atom_site_type_symbol
_atom_site_fract_x
_atom_site_fract_y
_atom_site_fract_z
_atom_site_U_iso_or_equiv
_atom_site_adp_type
_atom_site_occupancy
_atom_site_symmetry_multiplicity
_atom_site_calc_flag
_atom_site_refinement_flags
C1 C 0.64881(13) 0.84886(18) 0.10385(10) 0.0127(3) Uani 1 1 d .
C2 C 0.71904(13) 0.73269(18) 0.08614(10) 0.0121(3) Uani 1 1 d .
C3 C 0.69085(13) 0.57691(17) 0.09232(10) 0.0116(3) Uani 1 1 d .
C4 C 0.59345(13) 0.54161(17) 0.11931(10) 0.0117(3) Uani 1 1 d .
C5 C 0.52717(13) 0.65909(18) 0.13679(11) 0.0132(3) Uani 1 1 d .
H5 H 0.4628 0.6364 0.1546 0.016 Uiso 1 1 calc R
C6 C 0.56094(13) 0.37571(17) 0.12723(11) 0.0139(3) Uani 1 1 d .
H6A H 0.5489 0.3229 0.0680 0.017 Uiso 1 1 calc R
H6B H 0.6245 0.3243 0.1758 0.017 Uiso 1 1 calc R
C7 C 0.75854(13) 0.44516(18) 0.07047(11) 0.0147(3) Uani 1 1 d .
H7A H 0.7780 0.3704 0.1215 0.018 Uiso 1 1 calc R
H7B H 0.7099 0.3937 0.0133 0.018 Uiso 1 1 calc R
C8 C 0.67322(14) 1.01672(18) 0.09879(12) 0.0169(3) Uani 1 1 d .
H8A H 0.6146 1.0761 0.1132 0.025 Uiso 1 1 calc R
H8B H 0.6714 1.0418 0.0364 0.025 Uiso 1 1 calc R
H8C H 0.7493 1.0406 0.1435 0.025 Uiso 1 1 calc R
C9 C 0.31327(13) 0.99663(18) 0.13257(10) 0.0125(3) Uani 1 1 d .
C10 C 0.21678(13) 1.08846(18) 0.14889(10) 0.0121(3) Uani 1 1 d .
C11 C 0.12654(13) 0.99139(17) 0.15071(10) 0.0118(3) Uani 1 1 d .
C12 C 0.02891(13) 1.04312(18) 0.16917(11) 0.0145(3) Uani 1 1 d .
H12 H -0.0302 0.9757 0.1707 0.017 Uiso 1 1 calc R
C13 C 0.02324(14) 1.20112(19) 0.18540(11) 0.0157(3) Uani 1 1 d .
H13 H -0.0402 1.2404 0.1995 0.019 Uiso 1 1 calc R
C14 C 0.11124(14) 1.30131(18) 0.18084(11) 0.0152(3) Uani 1 1 d .
H14 H 0.1043 1.4068 0.1899 0.018 Uiso 1 1 calc R
C15 C 0.20921(13) 1.24630(18) 0.16293(11) 0.0141(3) Uani 1 1 d .
H15 H 0.2680 1.3134 0.1604 0.017 Uiso 1 1 calc R
N1 N 0.55627(11) 0.80701(15) 0.12783(9) 0.0128(3) Uani 1 1 d .
N2 N 0.29120(11) 0.84472(16) 0.11991(10) 0.0148(3) Uani 1 1 d .
O1 O 0.45751(11) 0.36724(14) 0.14976(10) 0.0220(3) Uani 1 1 d .
O2 O 0.86319(11) 0.49779(14) 0.05850(10) 0.0210(3) Uani 1 1 d .
O3 O 0.81078(10) 0.78303(14) 0.06334(8) 0.0166(2) Uani 1 1 d .
O4 O 0.18229(10) 0.70531(13) 0.21126(8) 0.0172(2) Uani 1 1 d .
O5 O 0.08521(10) 0.74113(14) 0.04221(8) 0.0180(3) Uani 1 1 d .
O6 O 0.40732(9) 1.05644(13) 0.13220(8) 0.0155(2) Uani 1 1 d .
S1 S 0.16612(3) 0.80195(4) 0.12976(3) 0.01192(11) Uani 1 1 d .
H1 H 0.5108(19) 0.880(3) 0.1361(15) 0.022(5) Uiso 1 1 d .
H1A H 0.441(2) 0.273(3) 0.1457(18) 0.040(7) Uiso 1 1 d .
H2 H 0.885(2) 0.433(3) 0.0310(17) 0.038(7) Uiso 1 1 d .
H3 H 0.844(2) 0.703(3) 0.0507(19) 0.046(8) Uiso 1 1 d .

loop_
_atom_site_aniso_label
_atom_site_aniso_U_11
_atom_site_aniso_U_22
_atom_site_aniso_U_33
_atom_site_aniso_U_23
_atom_site_aniso_U_13
_atom_site_aniso_U_12
C9 0.0135(7) 0.0136(7) 0.0114(7) 0.0005(5) 0.0055(5) 0.0012(5)
C10 0.0128(7) 0.0130(7) 0.0110(6) 0.0007(5) 0.0050(5) 0.0012(5)
C11 0.0134(7) 0.0116(7) 0.0104(7) -0.0002(5) 0.0041(5) 0.0010(5)
C12 0.0124(7) 0.0165(7) 0.0155(7) 0.0005(6) 0.0060(6) -0.0009(6)
C13 0.0131(7) 0.0190(8) 0.0164(7) 0.0007(6) 0.0069(6) 0.0043(6)
C14 0.0164(7) 0.0126(7) 0.0159(7) -0.0016(6) 0.0048(6) 0.0021(6)
C15 0.0147(7) 0.0130(7) 0.0148(7) -0.0003(6) 0.0053(6) -0.0009(6)
N2 0.0144(6) 0.0128(6) 0.0199(7) -0.0005(5) 0.0092(5) 0.0001(5)
O4 0.0183(6) 0.0147(6) 0.0194(6) 0.0036(4) 0.0074(5) -0.0002(4)
O5 0.0179(6) 0.0167(6) 0.0188(6) -0.0056(5) 0.0055(5) -0.0017(4)
O6 0.0132(5) 0.0142(5) 0.0217(6) -0.0004(4) 0.0093(4) -0.0003(4)
S1 0.01219(19) 0.01022(19) 0.0143(2) -0.00052(13) 0.00582(14) -0.00011(12)
C1 0.0134(7) 0.0120(7) 0.0117(7) -0.0011(5) 0.0031(5) -0.0004(5)
C2 0.0122(7) 0.0130(7) 0.0109(7) -0.0008(5) 0.0036(5) -0.0007(5)
C3 0.0117(7) 0.0113(7) 0.0107(6) -0.0009(5) 0.0025(5) 0.0015(5)
C4 0.0124(7) 0.0101(7) 0.0114(7) -0.0002(5) 0.0023(5) 0.0005(5)
C5 0.0120(7) 0.0133(7) 0.0142(7) -0.0006(6) 0.0043(5) -0.0002(6)
C6 0.0135(7) 0.0112(7) 0.0177(7) 0.0001(6) 0.0062(6) 0.0001(5)
C7 0.0135(7) 0.0117(7) 0.0206(8) -0.0015(6) 0.0081(6) 0.0009(5)
C8 0.0195(7) 0.0102(7) 0.0215(8) -0.0015(6) 0.0077(6) -0.0002(6)
N1 0.0130(6) 0.0111(6) 0.0142(6) -0.0016(5) 0.0045(5) 0.0017(5)
O1 0.0202(6) 0.0121(6) 0.0405(8) -0.0027(5) 0.0192(6) -0.0031(5)
O2 0.0185(6) 0.0151(6) 0.0360(7) -0.0057(5) 0.0177(5) -0.0002(5)
O3 0.0166(5) 0.0137(6) 0.0234(6) -0.0010(4) 0.0121(5) -0.0012(4)

loop_
_atom_type_symbol
_atom_type_description
_atom_type_scat_dispersion_real
_atom_type_scat_dispersion_imag
_atom_type_scat_source
C C 0.0033 0.0016 'International Tables Vol C Tables 4.2.6.8 and 6.1.1.4'
H H 0.0000 0.0000 'International Tables Vol C Tables 4.2.6.8 and 6.1.1.4'
N N 0.0061 0.0033 'International Tables Vol C Tables 4.2.6.8 and 6.1.1.4'
O O 0.0106 0.0060 'International Tables Vol C Tables 4.2.6.8 and 6.1.1.4'
S S 0.1246 0.1234 'International Tables Vol C Tables 4.2.6.8 and 6.1.1.4'

loop_
_geom_angle_atom_site_label_1
_geom_angle_atom_site_label_2
_geom_angle_atom_site_label_3
_geom_angle
O6 C9 N2 122.70(14)
O6 C9 C10 122.97(14)
N2 C9 C10 114.32(13)
C11 C10 C15 119.80(14)
C11 C10 C9 110.40(13)
C15 C10 C9 129.79(14)
C12 C11 C10 123.08(14)
C12 C11 S1 129.91(12)
C10 C11 S1 106.98(11)
C11 C12 C13 116.78(14)
C11 C12 H12 121.6
C13 C12 H12 121.6
C12 C13 C14 120.98(14)
C12 C13 H13 119.5
C14 C13 H13 119.5
C15 C14 C13 121.17(14)
C15 C14 H14 119.4
C13 C14 H14 119.4
C10 C15 C14 118.14(14)
C10 C15 H15 120.9
C14 C15 H15 120.9
C9 N2 S1 111.00(11)
O4 S1 O5 114.81(7)
O4 S1 N2 110.74(7)
O5 S1 N2 111.17(7)
O4 S1 C11 110.41(7)
O5 S1 C11 111.10(7)
N2 S1 C11 97.26(7)
N1 C1 C2 118.60(14)
N1 C1 C8 118.43(13)
C2 C1 C8 122.96(14)
O3 C2 C3 124.79(14)
O3 C2 C1 115.36(14)
C3 C2 C1 119.85(14)
C2 C3 C4 118.41(13)
C2 C3 C7 123.25(13)
C4 C3 C7 118.34(13)
C5 C4 C3 119.96(14)
C5 C4 C6 120.12(13)
C3 C4 C6 119.91(13)
N1 C5 C4 119.39(14)
N1 C5 H5 120.3
C4 C5 H5 120.3
O1 C6 C4 110.39(12)
O1 C6 H6A 109.6
C4 C6 H6A 109.6
O1 C6 H6B 109.6
C4 C6 H6B 109.6
H6A C6 H6B 108.1
O2 C7 C3 111.44(13)
O2 C7 H7A 109.3
C3 C7 H7A 109.3
O2 C7 H7B 109.3
C3 C7 H7B 109.3
H7A C7 H7B 108.0
C1 C8 H8A 109.5
C1 C8 H8B 109.5
H8A C8 H8B 109.5
C1 C8 H8C 109.5
H8A C8 H8C 109.5
H8B C8 H8C 109.5
C1 N1 C5 123.77(13)
C1 N1 H1 118.0(14)
C5 N1 H1 118.2(14)
C6 O1 H1A 104.4(18)
C7 O2 H2 108.3(18)
C2 O3 H3 106.9(18)

loop_
_geom_bond_atom_site_label_1
_geom_bond_atom_site_label_2
_geom_bond_distance
C9 O6 1.2542(19)
C9 N2 1.340(2)
C9 C10 1.503(2)
C10 C11 1.387(2)
C10 C15 1.388(2)
C11 C12 1.381(2)
C11 S1 1.7648(15)
C12 C13 1.393(2)
C12 H12 0.9300
C13 C14 1.394(2)
C13 H13 0.9300
C14 C15 1.390(2)
C14 H14 0.9300
C15 H15 0.9300
N2 S1 1.6175(13)
O4 S1 1.4442(12)
O5 S1 1.4475(12)
C1 N1 1.343(2)
C1 C2 1.401(2)
C1 C8 1.488(2)
C2 O3 1.3455(18)
C2 C3 1.400(2)
C3 C4 1.410(2)
C3 C7 1.505(2)
C4 C5 1.376(2)
C4 C6 1.502(2)
C5 N1 1.345(2)
C5 H5 0.9300
C6 O1 1.4105(18)
C6 H6A 0.9700
C6 H6B 0.9700
C7 O2 1.4174(18)
C7 H7A 0.9700
C7 H7B 0.9700
C8 H8A 0.9600
C8 H8B 0.9600
C8 H8C 0.9600
N1 H1 0.88(2)
O1 H1A 0.83(3)
O2 H2 0.80(3)
O3 H3 0.86(3)
